data_1560297
loop_
_publ_author_name
'Macholl, Sven'
'Lentz, Dieter'
'B\"orner, Frank'
'Buntkowsky, Gerd'

_publ_section_title
;
 Polymorphism ofN,N&#x2032;&#x2032;-Diacetylbiuret Studied by
 Solid-State13C and15N NMR Spectroscopy, DFT Calculations, and X-ray
 Diffraction
;
_journal_issue 21
_journal_name_full 'Chemistry - A European Journal'
_journal_page_first 6139
_journal_page_last 6149
_journal_paper_doi 10.1002/chem.200601843
_journal_volume 13
_journal_year 2007
_chemical_formula_sum 'C6 H9 N3 O4'
_chemical_formula_weight 187.16
_chemical_name_common beta-N,N''-diacetylbiuret
_chemical_name_systematic
;
beta-1,5-diacteyl biuret
;
_space_group_IT_number 14
_space_group_name_Hall '-P 2ybc'
_space_group_name_H-M_alt 'P 1 21/c 1'
_symmetry_cell_setting monoclinic
_symmetry_space_group_name_H-M 'P 1 21/c 1'
_atom_sites_solution_hydrogens difmap
_atom_sites_solution_primary direct
_atom_sites_solution_secondary difmap
_audit_block_doi 10.5517/ccnv16q
_audit_creation_method SHELXL-97
_audit_update_record
;
2006-09-13 deposited with the CCDC.	2021-02-07 downloaded from the CCDC.
;
_cell_angle_alpha 90.00
_cell_angle_beta 93.496(6)
_cell_angle_gamma 90.00
_cell_formula_units_Z 4
_cell_length_a 4.4215(12)
_cell_length_b 20.224(6)
_cell_length_c 9.300(3)
_cell_measurement_reflns_used 827
_cell_measurement_temperature 223(2)
_cell_measurement_theta_max 30
_cell_measurement_theta_min 3
_cell_volume 830.1(4)
_computing_cell_refinement 'BRUKER AXS SAINT'
_computing_data_collection 'Bruker AXS SMART'
_computing_data_reduction 'BRUKER AXS SAINT'
_computing_molecular_graphics 'ORTEP for Windows (Farrugia, 1997)'
_computing_structure_refinement 'SHELXL-97 (Sheldrick, 1997)'
_computing_structure_solution 'SHELXS-97 (Sheldrick, 1990)'
_diffrn_ambient_temperature 223(2)
_diffrn_measured_fraction_theta_full 1.000
_diffrn_measured_fraction_theta_max 1.000
_diffrn_measurement_device_type 'Bruker SMART CCD'
_diffrn_measurement_method 'omega scan'
_diffrn_radiation_monochromator graphite
_diffrn_radiation_source 'sealed tube'
_diffrn_radiation_type MoK\a
_diffrn_radiation_wavelength 0.71073
_diffrn_reflns_av_R_equivalents 0.0950
_diffrn_reflns_av_sigmaI/netI 0.0626
_diffrn_reflns_limit_h_max 5
_diffrn_reflns_limit_h_min -5
_diffrn_reflns_limit_k_max 24
_diffrn_reflns_limit_k_min -24
_diffrn_reflns_limit_l_max 11
_diffrn_reflns_limit_l_min -11
_diffrn_reflns_number 6743
_diffrn_reflns_theta_full 25.68
_diffrn_reflns_theta_max 25.68
_diffrn_reflns_theta_min 2.01
_exptl_absorpt_coefficient_mu 0.127
_exptl_absorpt_correction_type none
_exptl_crystal_colour colourless
_exptl_crystal_density_diffrn 1.498
_exptl_crystal_density_method 'not measured'
_exptl_crystal_description needle
_exptl_crystal_F_000 392
_exptl_crystal_size_max 0.50
_exptl_crystal_size_mid 0.06
_exptl_crystal_size_min 0.04
_refine_diff_density_max 0.194
_refine_diff_density_min -0.178
_refine_diff_density_rms 0.050
_refine_ls_extinction_coef 0.008(3)
_refine_ls_extinction_expression Fc^*^=kFc[1+0.001xFc^2^\l^3^/sin(2\q)]^-1/4^
_refine_ls_extinction_method SHELXL
_refine_ls_goodness_of_fit_ref 1.049
_refine_ls_hydrogen_treatment isotropic
_refine_ls_matrix_type full
_refine_ls_number_parameters 155
_refine_ls_number_reflns 1582
_refine_ls_number_restraints 0
_refine_ls_restrained_S_all 1.049
_refine_ls_R_factor_all 0.0754
_refine_ls_R_factor_gt 0.0448
_refine_ls_shift/su_max 0.000
_refine_ls_shift/su_mean 0.000
_refine_ls_structure_factor_coef Fsqd
_refine_ls_weighting_details 'calc w=1/[\s^2^(Fo^2^)+(0.0450P)^2^+0.0000P] where P=(Fo^2^+2Fc^2^)/3'
_refine_ls_weighting_scheme calc
_refine_ls_wR_factor_gt 0.0963
_refine_ls_wR_factor_ref 0.1085
_reflns_number_gt 1074
_reflns_number_total 1582
_reflns_threshold_expression >2sigma(I)
_cod_data_source_file 620843.cif
_cod_data_source_block dabm
_cod_original_cell_volume 830.0(4)
_cod_original_sg_symbol_H-M P2(1)/c
_cod_database_code 1560297

loop_
_symmetry_equiv_pos_as_xyz
'x, y, z'
'-x, y+1/2, -z+1/2'
'-x, -y, -z'
'x, -y-1/2, z-1/2'

loop_
_atom_site_label
_atom_site_type_symbol
_atom_site_fract_x
_atom_site_fract_y
_atom_site_fract_z
_atom_site_U_iso_or_equiv
_atom_site_adp_type
_atom_site_occupancy
_atom_site_symmetry_multiplicity
_atom_site_calc_flag
_atom_site_refinement_flags
_atom_site_disorder_assembly
_atom_site_disorder_group
C1 C 1.1107(5) 0.56597(11) 0.7313(2) 0.0272(5) Uani 1 1 d . . .
C2 C 1.1850(5) 0.57594(11) 0.4663(2) 0.0247(5) Uani 1 1 d . . .
C3 C 0.8856(5) 0.65557(11) 0.3247(2) 0.0264(5) Uani 1 1 d . . .
C4 C 0.5842(5) 0.73867(11) 0.4563(2) 0.0265(5) Uani 1 1 d . . .
C11 C 1.2435(7) 0.52904(15) 0.8584(3) 0.0369(6) Uani 1 1 d . . .
C41 C 0.4172(7) 0.80151(15) 0.4293(3) 0.0412(7) Uani 1 1 d . . .
N1 N 1.2414(4) 0.55099(10) 0.60406(18) 0.0268(5) Uani 1 1 d . . .
N2 N 0.9730(4) 0.62500(9) 0.45318(19) 0.0251(5) Uani 1 1 d . . .
N3 N 0.6976(4) 0.71048(9) 0.33747(19) 0.0279(5) Uani 1 1 d . . .
O1 O 0.9057(4) 0.60560(8) 0.73685(15) 0.0347(4) Uani 1 1 d . . .
O2 O 1.3222(3) 0.55398(8) 0.36784(15) 0.0337(4) Uani 1 1 d . . .
O3 O 0.9618(4) 0.63952(8) 0.20790(16) 0.0406(5) Uani 1 1 d . . .
O4 O 0.6192(4) 0.71391(8) 0.57626(14) 0.0355(5) Uani 1 1 d . . .
H1 H 1.382(5) 0.5203(11) 0.610(2) 0.024(6) Uiso 1 1 d . . .
H2 H 0.897(5) 0.6378(11) 0.528(2) 0.028(7) Uiso 1 1 d . . .
H3 H 0.650(6) 0.7284(12) 0.257(3) 0.043(8) Uiso 1 1 d . . .
H11 H 1.179(5) 0.5489(12) 0.946(2) 0.039(7) Uiso 1 1 d . . .
H12 H 1.464(7) 0.5326(13) 0.857(2) 0.053(8) Uiso 1 1 d . . .
H13 H 1.186(6) 0.4848(14) 0.850(2) 0.049(8) Uiso 1 1 d . . .
H41 H 0.539(7) 0.8324(17) 0.410(3) 0.076(11) Uiso 1 1 d . . .
H42 H 0.294(8) 0.8109(17) 0.507(3) 0.089(11) Uiso 1 1 d . . .
H43 H 0.307(7) 0.8024(14) 0.343(3) 0.065(9) Uiso 1 1 d . . .

loop_
_atom_site_aniso_label
_atom_site_aniso_U_11
_atom_site_aniso_U_22
_atom_site_aniso_U_33
_atom_site_aniso_U_23
_atom_site_aniso_U_13
_atom_site_aniso_U_12
C1 0.0260(12) 0.0256(12) 0.0302(12) 0.0003(10) 0.0042(9) -0.0071(11)
C2 0.0236(12) 0.0244(12) 0.0263(12) 0.0007(9) 0.0034(9) -0.0030(10)
C3 0.0310(13) 0.0262(13) 0.0225(11) 0.0029(9) 0.0055(9) -0.0008(10)
C4 0.0297(13) 0.0241(12) 0.0256(12) -0.0017(10) 0.0017(9) -0.0030(10)
C11 0.0456(18) 0.0358(16) 0.0294(14) 0.0094(11) 0.0037(11) 0.0019(14)
C41 0.0492(19) 0.0352(16) 0.0398(16) 0.0083(12) 0.0082(14) 0.0138(14)
N1 0.0263(11) 0.0275(11) 0.0272(10) 0.0038(8) 0.0052(8) 0.0055(9)
N2 0.0302(11) 0.0251(10) 0.0204(10) -0.0003(8) 0.0047(8) 0.0043(9)
N3 0.0355(11) 0.0278(11) 0.0205(10) 0.0037(8) 0.0030(8) 0.0052(9)
O1 0.0365(10) 0.0385(10) 0.0297(9) 0.0010(7) 0.0068(7) 0.0097(8)
O2 0.0371(10) 0.0365(10) 0.0285(9) 0.0024(7) 0.0092(7) 0.0092(8)
O3 0.0574(12) 0.0413(11) 0.0242(9) 0.0018(7) 0.0116(8) 0.0136(9)
O4 0.0544(12) 0.0302(9) 0.0221(8) 0.0009(7) 0.0043(7) 0.0070(8)

loop_
_atom_type_symbol
_atom_type_description
_atom_type_scat_dispersion_real
_atom_type_scat_dispersion_imag
_atom_type_scat_source
C C 0.0033 0.0016 'International Tables Vol C Tables 4.2.6.8 and 6.1.1.4'
H H 0.0000 0.0000 'International Tables Vol C Tables 4.2.6.8 and 6.1.1.4'
N N 0.0061 0.0033 'International Tables Vol C Tables 4.2.6.8 and 6.1.1.4'
O O 0.0106 0.0060 'International Tables Vol C Tables 4.2.6.8 and 6.1.1.4'

loop_
_citation_id
_citation_doi
_citation_year
1 10.1002/chem.200601843 2007

loop_
_geom_angle_atom_site_label_1
_geom_angle_atom_site_label_2
_geom_angle_atom_site_label_3
_geom_angle
_geom_angle_site_symmetry_1
_geom_angle_site_symmetry_3
O1 C1 N1 122.3(2) . .
O1 C1 C11 123.9(2) . .
N1 C1 C11 113.9(2) . .
O2 C2 N2 124.81(19) . .
O2 C2 N1 119.7(2) . .
N2 C2 N1 115.54(19) . .
O3 C3 N2 125.6(2) . .
O3 C3 N3 119.55(18) . .
N2 C3 N3 114.79(18) . .
O4 C4 N3 122.3(2) . .
O4 C4 C41 122.6(2) . .
N3 C4 C41 115.1(2) . .
C1 C11 H11 109.8(13) . .
C1 C11 H12 107.3(15) . .
H11 C11 H12 109(2) . .
C1 C11 H13 108.9(15) . .
H11 C11 H13 112(2) . .
H12 C11 H13 110(2) . .
C4 C41 H41 110(2) . .
C4 C41 H42 110(2) . .
H41 C41 H42 114(3) . .
C4 C41 H43 113.4(19) . .
H41 C41 H43 97(3) . .
H42 C41 H43 111(3) . .
C1 N1 C2 130.6(2) . .
C1 N1 H1 115.4(13) . .
C2 N1 H1 114.0(13) . .
C2 N2 C3 123.89(19) . .
C2 N2 H2 117.4(15) . .
C3 N2 H2 118.6(15) . .
C4 N3 C3 130.59(18) . .
C4 N3 H3 117.0(17) . .
C3 N3 H3 112.4(17) . .

loop_
_geom_bond_atom_site_label_1
_geom_bond_atom_site_label_2
_geom_bond_distance
_geom_bond_site_symmetry_2
C1 O1 1.213(2) .
C1 N1 1.382(3) .
C1 C11 1.488(3) .
C2 O2 1.213(2) .
C2 N2 1.365(3) .
C2 N1 1.385(3) .
C3 O3 1.201(2) .
C3 N2 1.380(3) .
C3 N3 1.396(3) .
C4 O4 1.224(2) .
C4 N3 1.366(3) .
C4 C41 1.484(3) .
C11 H11 0.97(2) .
C11 H12 0.98(3) .
C11 H13 0.93(3) .
C41 H41 0.85(3) .
C41 H42 0.95(3) .
C41 H43 0.91(3) .
N1 H1 0.88(2) .
N2 H2 0.83(2) .
N3 H3 0.85(2) .
